data_7204739
loop_
_publ_author_name
'Kaboub, Lakhemici'
'Legros, Jean-Pierre'
'Donnadieu, Bruno'
'Gouasmia, Abdel-Krim'
'Boudiba, Louiza'
'Fabre, Jean-Marc'

_publ_section_title
;
 Structural study and electrical conductivity of salts based on
 functionalized TTF containing peripheral selenium atomsElectronic
 supplementary information (ESI) available: rotatable 3-D crystal
 structure diagrams and a table of selected torsion angles for Ic?e and
 (Ic)2?TCNQ. See http://www.rsc.org/suppdata/jm/b3/b308514g/
;
_journal_issue 3
_journal_name_full 'Journal of Materials Chemistry'
_journal_page_first 351
_journal_paper_doi 10.1039/b308514g
_journal_volume 14
_journal_year 2004
_chemical_formula_moiety 'C23 H16 N2 O2 S4 Se2'
_chemical_formula_sum 'C23 H16 N2 O2 S4 Se2'
_chemical_formula_weight 638.54
_chemical_melting_point 210
_chemical_name_common (AcOPM-EDSTTF)2-TCNQ
_chemical_name_systematic
;
 ?
;
_space_group_IT_number 15
_symmetry_cell_setting monoclinic
_symmetry_space_group_name_Hall '-I 2ya'
_symmetry_space_group_name_H-M 'I 1 2/a 1'
_atom_sites_solution_hydrogens geom
_atom_sites_solution_primary direct
_atom_sites_solution_secondary difmap
_audit_creation_method SHELXL-97
_cell_angle_alpha 90.00
_cell_angle_beta 91.40(3)
_cell_angle_gamma 90.00
_cell_formula_units_Z 8
_cell_length_a 30.154(8)
_cell_length_b 4.052(4)
_cell_length_c 39.317(9)
_cell_measurement_reflns_used 25
_cell_measurement_temperature 293(2)
_cell_measurement_theta_max 12
_cell_measurement_theta_min 8
_cell_volume 4802(5)
_computing_cell_refinement CAD4-Express
_computing_data_collection CAD4-Express
_computing_data_reduction
;
WINGX - L. J. Farrugia
J. Appl. Cryst., 1999, 32, 837-838
;
_computing_molecular_graphics
;
ORTEP3 for Windows - L. J. Farrugia
J. Appl. Cryst., 1997, 30, 565
;
_computing_publication_material
;
WINGX - L. J. Farrugia
J. Appl. Cryst., 1999, 32, 837-838
;
_computing_structure_refinement 'SHELXL-97 (Sheldrick, 1997)'
_computing_structure_solution
;
SHELXS-97 (Sheldrick, 1997)
SIR92 - A. Altomare, G. Cascarano, C. Giacovazzo, A. Guagliardi
J. Appl. Cryst., 1993, 26, 343-350
;
_diffrn_ambient_temperature 293(2)
_diffrn_measured_fraction_theta_full 0.998
_diffrn_measured_fraction_theta_max 0.998
_diffrn_measurement_device_type 'Enraf-Nonius CAD4'
_diffrn_measurement_method 'omega/2theta scans'
_diffrn_radiation_monochromator graphite
_diffrn_radiation_source 'fine-focus sealed tube'
_diffrn_radiation_type MoK\a
_diffrn_radiation_wavelength 0.71073
_diffrn_radiation_wavelength_id X
_diffrn_reflns_av_R_equivalents 0.0757
_diffrn_reflns_av_sigmaI/netI 0.0814
_diffrn_reflns_limit_h_max 30
_diffrn_reflns_limit_h_min -25
_diffrn_reflns_limit_k_max 4
_diffrn_reflns_limit_k_min -4
_diffrn_reflns_limit_l_max 40
_diffrn_reflns_limit_l_min -25
_diffrn_reflns_number 5512
_diffrn_reflns_theta_full 21.98
_diffrn_reflns_theta_max 21.98
_diffrn_reflns_theta_min 1.68
_exptl_absorpt_coefficient_mu 3.453
_exptl_absorpt_correction_T_max 0.8414
_exptl_absorpt_correction_T_min 0.3287
_exptl_absorpt_correction_type refdelf
_exptl_absorpt_process_details
;
Walker, N. & Stuart, D (1983) Acta. Cryst. A39, 158-166
;
_exptl_crystal_colour black
_exptl_crystal_density_diffrn 1.766
_exptl_crystal_density_method 'not measured'
_exptl_crystal_description plate
_exptl_crystal_F_000 2528
_exptl_crystal_id (Ic)2TCNQ
_exptl_crystal_size_max 0.3
_exptl_crystal_size_mid 0.3
_exptl_crystal_size_min 0.02
_refine_diff_density_max 0.502
_refine_diff_density_min -0.472
_refine_diff_density_rms 0.106
_refine_ls_extinction_method none
_refine_ls_goodness_of_fit_ref 1.028
_refine_ls_hydrogen_treatment noref
_refine_ls_matrix_type full
_refine_ls_number_parameters 183
_refine_ls_number_reflns 2945
_refine_ls_number_restraints 0
_refine_ls_restrained_S_all 1.028
_refine_ls_R_factor_all 0.1119
_refine_ls_R_factor_gt 0.0484
_refine_ls_shift/su_max 0.001
_refine_ls_shift/su_mean 0.000
_refine_ls_structure_factor_coef Fsqd
_refine_ls_weighting_details 'calc w=1/[\s^2^(Fo^2^)+(0.0691P)^2^+0.0000P] where P=(Fo^2^+2Fc^2^)/3'
_refine_ls_weighting_scheme calc
_refine_ls_wR_factor_gt 0.1073
_refine_ls_wR_factor_ref 0.1309
_reflns_number_gt 1715
_reflns_number_total 2945
_reflns_threshold_expression >2sigma(I)
_cod_data_source_file b308514g.txt
_cod_data_source_block (AcOPM-EDSTTF)2-TCNQ
_cod_database_code 7204739

loop_
_symmetry_equiv_pos_as_xyz
'x, y, z'
'-x+1/2, y, -z'
'x+1/2, y+1/2, z+1/2'
'-x+1, y+1/2, -z+1/2'
'-x, -y, -z'
'x-1/2, -y, z'
'-x+1/2, -y+1/2, -z+1/2'
'x, -y+1/2, z+1/2'

loop_
_atom_site_label
_atom_site_type_symbol
_atom_site_fract_x
_atom_site_fract_y
_atom_site_fract_z
_atom_site_U_iso_or_equiv
_atom_site_adp_type
_atom_site_occupancy
_atom_site_symmetry_multiplicity
_atom_site_calc_flag
_atom_site_refinement_flags
_atom_site_disorder_assembly
_atom_site_disorder_group
Se1 Se 0.37981(3) 0.1408(3) 0.37289(2) 0.0492(3) Uani 1 1 d . . .
Se2 Se 0.48579(3) 0.1563(3) 0.41111(2) 0.0533(3) Uani 1 1 d . . .
S1 S 0.35158(6) 0.5121(6) 0.43740(5) 0.0445(6) Uani 1 1 d . . .
S2 S 0.43949(6) 0.5036(6) 0.47086(5) 0.0447(6) Uani 1 1 d . . .
S3 S 0.31128(6) 0.8375(7) 0.50606(5) 0.0485(6) Uani 1 1 d . . .
S4 S 0.39896(6) 0.8077(6) 0.53855(5) 0.0446(6) Uani 1 1 d . . .
O1 O 0.39942(16) 1.1435(16) 0.70225(11) 0.0492(15) Uani 1 1 d . . .
O2 O 0.4637(2) 0.878(2) 0.70006(14) 0.092(3) Uani 1 1 d . . .
C1 C 0.3946(2) 0.319(2) 0.41582(17) 0.0356(19) Uiso 1 1 d . . .
C2 C 0.4338(2) 0.318(2) 0.43080(18) 0.039(2) Uiso 1 1 d . . .
C3 C 0.3833(2) 0.598(2) 0.47391(18) 0.038(2) Uiso 1 1 d . . .
C4 C 0.3665(2) 0.731(2) 0.50232(17) 0.0352(19) Uiso 1 1 d . . .
C5 C 0.3145(2) 0.951(2) 0.54854(18) 0.042(2) Uiso 1 1 d . . .
C6 C 0.3550(2) 0.934(2) 0.56421(17) 0.037(2) Uiso 1 1 d . . .
C7 C 0.3667(2) 0.997(2) 0.59990(18) 0.0352(19) Uiso 1 1 d . . .
C8 C 0.3411(2) 0.875(2) 0.62521(18) 0.042(2) Uiso 1 1 d . . .
H8 H 0.3153 0.7614 0.6193 0.051 Uiso 1 1 calc R . .
C9 C 0.3522(2) 0.915(2) 0.65948(18) 0.040(2) Uiso 1 1 d . . .
H9 H 0.3343 0.8297 0.6763 0.048 Uiso 1 1 calc R . .
C10 C 0.3905(2) 1.084(2) 0.66756(18) 0.039(2) Uiso 1 1 d . . .
C11 C 0.4164(3) 1.210(2) 0.64347(17) 0.042(2) Uiso 1 1 d . . .
H11 H 0.4421 1.3246 0.6496 0.050 Uiso 1 1 calc R . .
C12 C 0.4047(2) 1.169(2) 0.60930(17) 0.0370(19) Uiso 1 1 d . . .
H12 H 0.4225 1.2574 0.5926 0.044 Uiso 1 1 calc R . .
C13 C 0.4378(3) 1.031(2) 0.7161(2) 0.043(2) Uiso 1 1 d . . .
C14 C 0.4425(3) 1.122(2) 0.75242(19) 0.056(2) Uiso 1 1 d . . .
H14A H 0.4167 1.2417 0.7591 0.067 Uiso 1 1 calc R . .
H14B H 0.4683 1.2587 0.7557 0.067 Uiso 1 1 calc R . .
H14C H 0.4457 0.9260 0.7660 0.067 Uiso 1 1 calc R . .
C15 C 0.2725(2) 1.078(2) 0.5637(2) 0.052(2) Uiso 1 1 d . . .
H15A H 0.2486 1.0611 0.5472 0.063 Uiso 1 1 calc R . .
H15B H 0.2764 1.3040 0.5702 0.063 Uiso 1 1 calc R . .
H15C H 0.2657 0.9482 0.5834 0.063 Uiso 1 1 calc R . .
C16 C 0.4729(3) 0.344(3) 0.36652(19) 0.057(2) Uiso 1 1 d . . .
H16A H 0.4719 0.5820 0.3691 0.068 Uiso 1 1 calc R . .
H16B H 0.4979 0.2948 0.3523 0.068 Uiso 1 1 calc R . .
C17 C 0.4327(3) 0.246(2) 0.3478(2) 0.058(3) Uiso 1 1 d . . .
H17A H 0.4400 0.0538 0.3343 0.070 Uiso 1 1 calc R . .
H17B H 0.4251 0.4221 0.3320 0.070 Uiso 1 1 calc R . .
N1 N 0.3696(2) 0.857(2) 0.29552(17) 0.063(2) Uani 1 1 d . . .
N2 N 0.2630(2) 0.598(3) 0.3633(2) 0.088(3) Uani 1 1 d . . .
C20 C 0.2942(2) 0.581(2) 0.30426(18) 0.041(2) Uiso 1 1 d . . .
C21 C 0.3365(3) 0.731(2) 0.29931(18) 0.044(2) Uiso 1 1 d . . .
C22 C 0.2766(3) 0.594(2) 0.3371(2) 0.052(2) Uiso 1 1 d . . .
C23 C 0.2728(2) 0.411(2) 0.27695(18) 0.041(2) Uiso 1 1 d . . .
C24 C 0.2916(3) 0.379(2) 0.24447(18) 0.043(2) Uiso 1 1 d . . .
H24 H 0.3196 0.4660 0.2408 0.052 Uiso 1 1 calc R . .
C25 C 0.2299(2) 0.275(2) 0.28112(19) 0.045(2) Uiso 1 1 d . . .
H25 H 0.2165 0.2934 0.3021 0.054 Uiso 1 1 calc R . .

loop_
_atom_site_aniso_label
_atom_site_aniso_U_11
_atom_site_aniso_U_22
_atom_site_aniso_U_33
_atom_site_aniso_U_23
_atom_site_aniso_U_13
_atom_site_aniso_U_12
Se1 0.0540(5) 0.0494(7) 0.0443(5) -0.0115(5) 0.0020(4) -0.0111(5)
Se2 0.0489(5) 0.0476(7) 0.0634(6) -0.0126(5) 0.0024(4) 0.0113(5)
S1 0.0387(11) 0.0556(16) 0.0391(11) -0.0066(11) -0.0028(9) -0.0003(12)
S2 0.0391(11) 0.0539(16) 0.0408(11) -0.0074(12) -0.0041(9) 0.0034(12)
S3 0.0397(12) 0.0667(17) 0.0386(11) -0.0074(13) -0.0061(9) 0.0067(13)
S4 0.0354(11) 0.0635(17) 0.0349(10) -0.0049(12) -0.0002(9) 0.0050(12)
O1 0.045(3) 0.068(4) 0.035(3) -0.012(3) -0.005(2) 0.009(3)
O2 0.076(4) 0.150(8) 0.048(4) -0.027(5) -0.013(3) 0.059(5)
N1 0.052(4) 0.073(6) 0.065(5) -0.013(5) 0.002(4) -0.018(5)
N2 0.056(5) 0.128(9) 0.081(6) -0.027(6) 0.015(4) -0.001(6)

loop_
_atom_type_symbol
_atom_type_description
_atom_type_scat_dispersion_real
_atom_type_scat_dispersion_imag
_atom_type_scat_source
C C 0.0033 0.0016 'International Tables Vol C Tables 4.2.6.8 and 6.1.1.4'
H H 0.0000 0.0000 'International Tables Vol C Tables 4.2.6.8 and 6.1.1.4'
N N 0.0061 0.0033 'International Tables Vol C Tables 4.2.6.8 and 6.1.1.4'
O O 0.0106 0.0060 'International Tables Vol C Tables 4.2.6.8 and 6.1.1.4'
S S 0.1246 0.1234 'International Tables Vol C Tables 4.2.6.8 and 6.1.1.4'
Se Se -0.0929 2.2259 'International Tables Vol C Tables 4.2.6.8 and 6.1.1.4'

loop_
_geom_angle_atom_site_label_1
_geom_angle_atom_site_label_2
_geom_angle_atom_site_label_3
_geom_angle
_geom_angle_site_symmetry_1
_geom_angle_site_symmetry_3
_geom_angle_publ_flag
C1 Se1 C17 101.0(3) . . ?
C2 Se2 C16 94.9(3) . . ?
C3 S1 C1 95.2(3) . . ?
C3 S2 C2 94.7(4) . . ?
C4 S3 C5 96.7(4) . . ?
C4 S4 C6 96.1(3) . . ?
C13 O1 C10 118.4(6) . . ?
C2 C1 S1 117.0(6) . . ?
C2 C1 Se1 126.6(6) . . ?
S1 C1 Se1 116.4(4) . . ?
C1 C2 S2 118.2(6) . . ?
C1 C2 Se2 124.6(6) . . ?
S2 C2 Se2 117.1(4) . . ?
C4 C3 S1 123.6(6) . . ?
C4 C3 S2 121.9(6) . . ?
S1 C3 S2 114.5(4) . . ?
C3 C4 S3 123.4(6) . . ?
C3 C4 S4 122.4(6) . . ?
S3 C4 S4 114.2(4) . . ?
C6 C5 C15 126.6(7) . . ?
C6 C5 S3 117.0(6) . . ?
C15 C5 S3 116.4(5) . . ?
C5 C6 C7 128.3(7) . . ?
C5 C6 S4 115.8(5) . . ?
C7 C6 S4 115.8(5) . . ?
C8 C7 C12 117.8(7) . . ?
C8 C7 C6 120.6(7) . . ?
C12 C7 C6 121.6(6) . . ?
C7 C8 C9 122.5(7) . . ?
C10 C9 C8 117.7(7) . . ?
C11 C10 C9 121.8(7) . . ?
C11 C10 O1 121.1(7) . . ?
C9 C10 O1 116.8(6) . . ?
C10 C11 C12 119.6(7) . . ?
C7 C12 C11 120.7(7) . . ?
O2 C13 O1 122.0(7) . . ?
O2 C13 C14 126.5(8) . . ?
O1 C13 C14 111.5(7) . . ?
C17 C16 Se2 119.6(7) . . ?
C16 C17 Se1 119.1(6) . . ?
C22 C20 C23 122.5(7) . . ?
C22 C20 C21 117.7(7) . . ?
C23 C20 C21 119.7(7) . . ?
N1 C21 C20 178.5(10) . . ?
N2 C22 C20 178.4(12) . . ?
C24 C23 C20 122.9(7) . . ?
C24 C23 C25 117.0(7) . . ?
C20 C23 C25 120.1(7) . . ?
C25 C24 C23 121.6(7) 7 . ?
C24 C25 C23 121.5(7) 7 . ?

loop_
_geom_bond_atom_site_label_1
_geom_bond_atom_site_label_2
_geom_bond_distance
_geom_bond_site_symmetry_2
_geom_bond_publ_flag
Se1 C1 1.882(7) . ?
Se1 C17 1.944(8) . ?
Se2 C2 1.882(7) . ?
Se2 C16 1.940(8) . ?
S1 C3 1.741(7) . ?
S1 C1 1.753(8) . ?
S2 C3 1.744(7) . ?
S2 C2 1.752(8) . ?
S3 C4 1.729(7) . ?
S3 C5 1.734(7) . ?
S4 C4 1.738(7) . ?
S4 C6 1.761(7) . ?
O1 C13 1.345(9) . ?
O1 C10 1.405(8) . ?
O2 C13 1.190(9) . ?
C1 C2 1.307(10) . ?
C3 C4 1.351(10) . ?
C5 C6 1.356(10) . ?
C5 C15 1.503(10) . ?
C6 C7 1.461(10) . ?
C7 C8 1.365(10) . ?
C7 C12 1.385(10) . ?
C8 C9 1.390(10) . ?
C9 C10 1.376(10) . ?
C10 C11 1.344(10) . ?
C11 C12 1.392(9) . ?
C13 C14 1.480(11) . ?
C16 C17 1.458(11) . ?
N1 C21 1.134(9) . ?
N2 C22 1.117(10) . ?
C20 C22 1.408(11) . ?
C20 C23 1.419(10) . ?
C20 C21 1.432(11) . ?
C23 C24 1.417(10) . ?
C23 C25 1.420(10) . ?
C24 C25 1.340(10) 7 ?
C25 C24 1.340(10) 7 ?

loop_
_geom_torsion_atom_site_label_1
_geom_torsion_atom_site_label_2
_geom_torsion_atom_site_label_3
_geom_torsion_atom_site_label_4
_geom_torsion
_geom_torsion_site_symmetry_1
_geom_torsion_site_symmetry_2
_geom_torsion_site_symmetry_3
_geom_torsion_site_symmetry_4
_geom_torsion_publ_flag
C3 S1 C1 C2 -4.3(8) . . . . ?
C3 S1 C1 Se1 176.9(5) . . . . ?
C17 Se1 C1 C2 -37.0(9) . . . . ?
C17 Se1 C1 S1 141.7(5) . . . . ?
S1 C1 C2 S2 0.7(10) . . . . ?
Se1 C1 C2 S2 179.4(4) . . . . ?
S1 C1 C2 Se2 -174.9(4) . . . . ?
Se1 C1 C2 Se2 3.9(13) . . . . ?
C3 S2 C2 C1 3.3(8) . . . . ?
C3 S2 C2 Se2 179.1(5) . . . . ?
C16 Se2 C2 C1 41.4(9) . . . . ?
C16 Se2 C2 S2 -134.2(5) . . . . ?
C1 S1 C3 C4 -174.7(7) . . . . ?
C1 S1 C3 S2 6.3(5) . . . . ?
C2 S2 C3 C4 175.0(7) . . . . ?
C2 S2 C3 S1 -6.0(5) . . . . ?
S1 C3 C4 S3 -0.6(11) . . . . ?
S2 C3 C4 S3 178.3(5) . . . . ?
S1 C3 C4 S4 179.1(5) . . . . ?
S2 C3 C4 S4 -2.0(11) . . . . ?
C5 S3 C4 C3 175.3(7) . . . . ?
C5 S3 C4 S4 -4.4(6) . . . . ?
C6 S4 C4 C3 -174.7(7) . . . . ?
C6 S4 C4 S3 5.0(5) . . . . ?
C4 S3 C5 C6 1.7(8) . . . . ?
C4 S3 C5 C15 178.3(7) . . . . ?
C15 C5 C6 C7 7.4(15) . . . . ?
S3 C5 C6 C7 -176.3(7) . . . . ?
C15 C5 C6 S4 -174.6(7) . . . . ?
S3 C5 C6 S4 1.6(10) . . . . ?
C4 S4 C6 C5 -4.0(7) . . . . ?
C4 S4 C6 C7 174.2(7) . . . . ?
C5 C6 C7 C8 44.0(14) . . . . ?
S4 C6 C7 C8 -134.0(7) . . . . ?
C5 C6 C7 C12 -138.6(9) . . . . ?
S4 C6 C7 C12 43.4(11) . . . . ?
C12 C7 C8 C9 -0.8(12) . . . . ?
C6 C7 C8 C9 176.6(8) . . . . ?
C7 C8 C9 C10 0.0(13) . . . . ?
C8 C9 C10 C11 0.6(13) . . . . ?
C8 C9 C10 O1 175.2(7) . . . . ?
C13 O1 C10 C11 -62.9(11) . . . . ?
C13 O1 C10 C9 122.5(8) . . . . ?
C9 C10 C11 C12 -0.4(13) . . . . ?
O1 C10 C11 C12 -174.8(7) . . . . ?
C8 C7 C12 C11 1.0(12) . . . . ?
C6 C7 C12 C11 -176.4(8) . . . . ?
C10 C11 C12 C7 -0.4(13) . . . . ?
C10 O1 C13 O2 -1.8(13) . . . . ?
C10 O1 C13 C14 178.5(7) . . . . ?
C2 Se2 C16 C17 -60.4(8) . . . . ?
Se2 C16 C17 Se1 33.3(11) . . . . ?
C1 Se1 C17 C16 15.0(9) . . . . ?
C22 C20 C21 N1 -66(33) . . . . ?
C23 C20 C21 N1 117(33) . . . . ?
C23 C20 C22 N2 83(40) . . . . ?
C21 C20 C22 N2 -94(40) . . . . ?
C22 C20 C23 C24 -175.9(8) . . . . ?
C21 C20 C23 C24 0.9(13) . . . . ?
C22 C20 C23 C25 6.4(13) . . . . ?
C21 C20 C23 C25 -176.8(8) . . . . ?
C20 C23 C24 C25 -178.2(8) . . . 7 ?
C25 C23 C24 C25 -0.4(14) . . . 7 ?
C24 C23 C25 C24 0.4(14) . . . 7 ?
C20 C23 C25 C24 178.2(8) . . . 7 ?
